data_6000718
loop_
_publ_author_name
'Bataille, T.'
'Louer, M.'
'Auffredic, J. P.'
'Louer, D.'

_publ_section_title
;
 Crystal structure and thermal behavior of La(H2O)(2)M(C2O4)(2).H2O (M =
 K, NH4) studied by powder X-ray diffraction
;
_journal_name_full 'Journal of Solid State Chemistry'
_journal_page_first 81
_journal_page_last 95
_journal_paper_doi 10.1006/jssc.1999.8550
_journal_volume 150
_journal_year 2000
_chemical_formula_sum 'C4 H6 K La O11'
_space_group_name_H-M_alt 'C 1 2/m 1'
_cell_angle_alpha 90.000
_cell_angle_beta 103.813
_cell_angle_gamma 90.000
_cell_length_a 22.0330
_cell_length_b 7.6003
_cell_length_c 6.6418
_cell_volume 1080.05
_cod_database_code 6000718

loop_
_atom_site_label
_atom_site_fract_x
_atom_site_fract_y
_atom_site_fract_z
? ? ? ?
